data_2005113
loop_
_publ_author_name
'Suresh, C. G.'
'Sakthivel, K.'
'Pathak, T.'

_publ_section_title
;
 5'-<i>O</i>-Benzoyl-2',3'-dideoxy-2'-oxo-\a-uridine
;
_journal_issue 7
_journal_name_full 'Acta Crystallographica Section C'
_journal_page_first 1776
_journal_page_last 1779
_journal_paper_doi 10.1107/S0108270195017082
_journal_volume 52
_journal_year 1996
_chemical_formula_sum 'C16 H14 N2 O6'
_chemical_formula_weight 330.29
_chemical_name_systematic 5'-O-Benzoyl-3'-deoxy-2'-keto-alpha-uridine
_space_group_IT_number 5
_symmetry_cell_setting monoclinic
_symmetry_space_group_name_Hall 'C 2y'
_symmetry_space_group_name_H-M 'C 1 2 1'
_audit_creation_method SHELXL
_cell_angle_alpha 90.00
_cell_angle_beta 105.97(2)
_cell_angle_gamma 90.00
_cell_formula_units_Z 4
_cell_length_a 20.337(3)
_cell_length_b 5.8139(6)
_cell_length_c 13.362(2)
_cell_measurement_reflns_used 25
_cell_measurement_temperature 295(2)
_cell_measurement_theta_max 17.61
_cell_measurement_theta_min 8.32
_cell_volume 1518.9(4)
_computing_cell_refinement CAD-4-PC
_computing_data_collection 'CAD-4-PC (Enraf-Nonius, 1993)'
_computing_data_reduction 'NRCVAX DATRD2 (Gabe, Le Page, Charland, Lee & White, 1989)'
_computing_molecular_graphics 'ORTEPII (Johnson, 1976) and PLUTO (Motherwell & Clegg, 1978)'
_computing_structure_refinement 'SHELXL93 (Sheldrick, 1993)'
_computing_structure_solution 'SHELXS86 (Sheldrick, 1990)'
_diffrn_measurement_device 'Enraf-Nonius CAD-4'
_diffrn_measurement_method \w/2\q
_diffrn_radiation_monochromator 'zirconium filter'
_diffrn_radiation_source 'fine-focus sealed tube'
_diffrn_radiation_type MoK\a
_diffrn_radiation_wavelength 0.71069
_diffrn_reflns_av_R_equivalents 0.0463
_diffrn_reflns_av_sigmaI/netI 0.0689
_diffrn_reflns_limit_h_max 22
_diffrn_reflns_limit_h_min -22
_diffrn_reflns_limit_k_max 6
_diffrn_reflns_limit_k_min 0
_diffrn_reflns_limit_l_max 14
_diffrn_reflns_limit_l_min -14
_diffrn_reflns_number 2235
_diffrn_reflns_theta_max 23.47
_diffrn_reflns_theta_min 1.59
_diffrn_standards_decay_% 0
_diffrn_standards_interval_time 60
_diffrn_standards_number 3
_exptl_absorpt_coefficient_mu 0.112
_exptl_absorpt_correction_type none
_exptl_crystal_colour colourless
_exptl_crystal_density_diffrn 1.444
_exptl_crystal_description 'rectangular block'
_exptl_crystal_F_000 688
_exptl_crystal_size_max 0.22
_exptl_crystal_size_mid 0.12
_exptl_crystal_size_min 0.06
_refine_diff_density_max 0.136
_refine_diff_density_min -0.200
_refine_ls_abs_structure_details 'Flack (1983) parameter = 0(3)'
_refine_ls_abs_structure_Flack 0(3)
_refine_ls_extinction_method none
_refine_ls_goodness_of_fit_all 0.714
_refine_ls_goodness_of_fit_obs 0.776
_refine_ls_hydrogen_treatment refall
_refine_ls_matrix_type full
_refine_ls_number_parameters 273
_refine_ls_number_reflns 1249
_refine_ls_number_restraints 1
_refine_ls_restrained_S_all 0.714
_refine_ls_restrained_S_obs 0.775
_refine_ls_R_factor_all 0.0823
_refine_ls_R_factor_obs 0.0365
_refine_ls_shift/esd_max 0.067
_refine_ls_shift/esd_mean 0.005
_refine_ls_structure_factor_coef Fsqd
_refine_ls_weighting_scheme
;
calc w = 1/[\s^2^(F~o~^2^) + (0.1000P)^2^]
where P = (F~o~^2^ + 2F~c~^2^)/3
;
_refine_ls_wR_factor_all 0.1057
_refine_ls_wR_factor_obs 0.0794
_reflns_number_observed 734
_reflns_number_total 1249
_reflns_observed_criterion >2sigma(I)
_cod_data_source_file de1026.cif
_cod_data_source_block obkau
_cod_depositor_comments
;
The following automatic conversions were performed:
'_symmetry_cell_setting' value 'Monoclinic' changed to 'monoclinic'
according to '/home/saulius/struct/CIF-dictionaries/cif_core.dic'
dictionary named 'cif_core.dic' version 2.4.1 from 2010-06-29.

Automatic conversion script
Id: cif_fix_enum 1527 2010-12-29 10:47:43Z saulius 

The following automatic conversions were performed:

'_symmetry_cell_setting' value 'Monoclinic' changed to 'monoclinic'
according to /home/saulius/struct/CIF-dictionaries/cif_core.dic
dictionary named 'cif_core.dic' version 2.4.1 from 2010-06-29.

Automatic conversion script
Id: cif_fix_values 1715 2011-07-08 13:25:40Z adriana 
;
_cod_original_cell_volume 1519.0(4)
_cod_original_sg_symbol_H-M 'C 2'
_cod_database_code 2005113

loop_
_symmetry_equiv_pos_as_xyz
'x, y, z'
'-x, y, -z'
'x+1/2, y+1/2, z'
'-x+1/2, y+1/2, -z'

loop_
_atom_site_aniso_label
_atom_site_aniso_U_11
_atom_site_aniso_U_22
_atom_site_aniso_U_33
_atom_site_aniso_U_12
_atom_site_aniso_U_13
_atom_site_aniso_U_23
O4' 0.059(2) 0.043(2) 0.053(3) 0.004(2) 0.024(2) 0.013(2)
C1' 0.034(3) 0.044(4) 0.051(4) -0.001(3) 0.012(3) 0.012(3)
C2' 0.042(4) 0.071(5) 0.066(4) 0.013(4) 0.033(3) 0.027(4)
O2' 0.070(3) 0.091(4) 0.076(3) 0.030(3) 0.027(2) 0.032(3)
C3' 0.065(5) 0.051(4) 0.062(4) 0.021(4) 0.030(4) 0.013(4)
C4' 0.046(4) 0.043(4) 0.067(4) 0.002(3) 0.028(3) 0.005(3)
C5' 0.052(4) 0.056(4) 0.047(4) 0.011(4) 0.019(3) 0.008(4)
O5' 0.054(2) 0.066(3) 0.045(2) 0.005(2) 0.020(2) 0.012(2)
N1 0.042(3) 0.043(3) 0.047(3) -0.002(2) 0.019(2) 0.007(3)
C2 0.040(3) 0.045(4) 0.046(3) 0.006(3) 0.017(3) 0.010(3)
O2 0.065(3) 0.039(3) 0.066(3) -0.007(2) 0.038(2) 0.001(2)
N3 0.046(3) 0.045(3) 0.056(3) -0.006(3) 0.023(3) 0.007(3)
C4 0.055(4) 0.041(4) 0.052(3) 0.013(3) 0.020(3) 0.005(3)
O4 0.082(3) 0.064(3) 0.071(3) 0.022(3) 0.048(2) 0.012(3)
C5 0.077(5) 0.041(4) 0.061(5) 0.007(4) 0.028(4) -0.002(4)
C6 0.059(4) 0.043(4) 0.053(4) -0.002(4) 0.013(3) 0.007(3)
C7 0.046(3) 0.072(5) 0.040(3) -0.004(4) 0.011(3) 0.002(4)
O7 0.070(3) 0.109(4) 0.065(3) 0.026(3) 0.035(2) 0.026(3)
C8 0.039(3) 0.064(4) 0.047(3) -0.006(3) 0.007(3) 0.008(4)
C9 0.050(4) 0.075(6) 0.061(5) 0.002(4) 0.013(4) 0.012(4)
C10 0.048(4) 0.069(5) 0.071(4) 0.005(4) 0.007(4) -0.010(4)
C11 0.073(5) 0.054(5) 0.087(6) 0.003(4) -0.001(5) 0.005(4)
C12 0.082(6) 0.083(6) 0.063(5) 0.005(5) 0.007(4) 0.023(5)
C13 0.054(4) 0.074(5) 0.050(4) -0.003(4) 0.009(3) 0.002(4)

loop_
_atom_site_label
_atom_site_occupancy
_atom_site_fract_x
_atom_site_fract_y
_atom_site_fract_z
_atom_site_U_iso_or_equiv
_atom_site_thermal_displace_type
_atom_site_calc_flag
_atom_site_type_symbol
O4' 1 .0819(2) .3508(7) .8027(3) .0502(11) Uani d O
C1' 1 .0469(3) .4064(10) .6992(5) .0429(15) Uani d C
C2' 1 .0217(3) .6508(12) .7031(5) .056(2) Uani d C
O2' 1 -.0157(2) .7480(9) .6277(4) .0778(15) Uani d O
C3' 1 .0452(4) .7390(13) .8114(5) .057(2) Uani d C
C4' 1 .0953(3) .5575(11) .8684(5) .049(2) Uani d C
C5' 1 .0845(3) .4983(13) .9704(5) .051(2) Uani d C
O5' 1 .1307(2) .3171(7) 1.0200(3) .0535(11) Uani d O
N1 1 .0895(2) .3773(8) .6289(3) .0428(12) Uani d N
C2 1 .1376(3) .5486(11) .6313(4) .0425(14) Uani d C
O2 1 .1425(2) .7173(7) .6859(3) .0526(11) Uani d O
N3 1 .1774(3) .5121(9) .5644(4) .0472(12) Uani d N
C4 1 .1768(3) .3208(10) .5018(4) .0483(15) Uani d C
O4 1 .2173(2) .3150(8) .4484(3) .0668(13) Uani d O
C5 1 .1269(4) .1534(13) .5075(6) .058(2) Uani d C
C6 1 .0865(3) .1843(12) .5697(5) .052(2) Uani d C
C7 1 .1173(3) .2316(12) 1.1053(4) .053(2) Uani d C
O7 1 .0734(2) .3068(11) 1.1407(3) .078(2) Uani d O
C8 1 .1606(3) .0295(12) 1.1488(4) .0510(15) Uani d C
C9 1 .2122(3) -.0530(13) 1.1089(6) .062(2) Uani d C
C10 1 .2494(3) -0.2452(13) 1.1527(5) .065(2) Uani d C
C11 1 .2347(4) -0.3520(15) 1.2349(7) .076(2) Uani d C
C12 1 .1840(4) -0.2783(15) 1.2731(6) .078(2) Uani d C
C13 1 .1469(4) -.0833(13) 1.2336(5) .060(2) Uani d C
H3N 1 .210(3) .614(11) .568(4) .050(19) Uiso d H
H5C 1 .126(3) .057(13) .478(5) .05(2) Uiso d H
H6C 1 .057(3) .083(11) .577(4) .049(19) Uiso d H
H1'C 1 .007(2) .289(9) .675(3) .026(12) Uiso d H
H3'1 1 .008(4) .742(16) .843(6) .12(3) Uiso d H
H3'2 1 .069(4) .889(17) .821(6) .11(3) Uiso d H
H4'C 1 .137(3) .602(9) .873(4) .037(15) Uiso d H
H5'1 1 .035(4) .421(13) .957(5) .09(2) Uiso d H
H5'2 1 .089(3) .630(12) 1.014(4) .052(18) Uiso d H
H9C 1 .219(3) .031(14) 1.060(5) .08(2) Uiso d H
H10C 1 .289(4) -0.306(15) 1.116(5) .11(2) Uiso d H
H11C 1 .260(3) -0.497(14) 1.257(4) .061(19) Uiso d H
H12C 1 .177(4) -0.357(14) 1.329(6) .10(3) Uiso d H
H13C 1 .115(3) .001(11) 1.266(4) .058(17) Uiso d H

loop_
_atom_type_symbol
_atom_type_description
_atom_type_scat_dispersion_real
_atom_type_scat_dispersion_imag
_atom_type_scat_source
C C 0.0033 0.0016 'International Tables Vol C Tables 4.2.6.8 and 6.1.1.4'
H H 0.0000 0.0000 'International Tables Vol C Tables 4.2.6.8 and 6.1.1.4'
N N 0.0061 0.0033 'International Tables Vol C Tables 4.2.6.8 and 6.1.1.4'
O O 0.0106 0.0060 'International Tables Vol C Tables 4.2.6.8 and 6.1.1.4'

loop_
_geom_angle_atom_site_label_1
_geom_angle_atom_site_label_2
_geom_angle_atom_site_label_3
_geom_angle
_geom_angle_publ_flag
C1' O4' C4' 111.1(4) yes
O4' C1' N1 112.3(4) yes
O4' C1' C2' 105.4(5) yes
N1 C1' C2' 113.5(5) yes
O4' C1' H1'C 107.(2) ?
N1 C1' H1'C 106.(2) ?
C2' C1' H1'C 112.(2) ?
O2' C2' C3' 127.2(6) yes
O2' C2' C1' 123.0(7) yes
C3' C2' C1' 109.6(6) yes
C2' C3' C4' 103.9(5) yes
C2' C3' H3'1 110.(5) ?
C4' C3' H3'1 107.(5) ?
C2' C3' H3'2 116.(5) ?
C4' C3' H3'2 108.(5) ?
H3'1 C3' H3'2 111.(7) ?
O4' C4' C5' 108.0(5) yes
O4' C4' C3' 106.3(5) yes
C5' C4' C3' 112.0(5) yes
O4' C4' H4'C 108.(3) ?
C5' C4' H4'C 113.(3) ?
C3' C4' H4'C 110.(4) ?
O5' C5' C4' 110.4(5) yes
O5' C5' H5'1 103.(4) ?
C4' C5' H5'1 109.(4) ?
O5' C5' H5'2 112.(4) ?
C4' C5' H5'2 111.(4) ?
H5'1 C5' H5'2 111.(5) ?
C7 O5' C5' 113.7(4) yes
C6 N1 C2 121.4(5) yes
C6 N1 C1' 122.1(5) yes
C2 N1 C1' 116.3(5) yes
O2 C2 N3 123.4(5) yes
O2 C2 N1 122.4(5) yes
N3 C2 N1 114.2(6) yes
C2 N3 C4 127.1(6) yes
C2 N3 H3N 115.(4) ?
C4 N3 H3N 117.(4) ?
O4 C4 N3 118.3(6) yes
O4 C4 C5 127.9(6) yes
N3 C4 C5 113.8(6) yes
C6 C5 C4 120.8(8) yes
C6 C5 H5C 123.(6) ?
C4 C5 H5C 116.(6) ?
C5 C6 N1 122.4(7) yes
C5 C6 H6C 123.(4) ?
N1 C6 H6C 114.(4) ?
O7 C7 O5' 123.2(6) yes
O7 C7 C8 123.8(5) yes
O5' C7 C8 112.9(5) yes
C9 C8 C13 119.3(7) ?
C9 C8 C7 123.5(6) ?
C13 C8 C7 117.2(6) ?
C10 C9 C8 119.9(7) ?
C10 C9 H9C 126.(5) ?
C8 C9 H9C 114.(5) ?
C11 C10 C9 119.6(7) ?
C11 C10 H10C 124.(4) ?
C9 C10 H10C 116.(4) ?
C12 C11 C10 121.5(8) ?
C12 C11 H11C 123.(4) ?
C10 C11 H11C 115.(4) ?
C11 C12 C13 120.8(8) ?
C11 C12 H12C 117.(5) ?
C13 C12 H12C 122.(5) ?
C12 C13 C8 118.9(7) ?
C12 C13 H13C 126.(3) ?
C8 C13 H13C 115.(3) ?

loop_
_geom_bond_atom_site_label_1
_geom_bond_atom_site_label_2
_geom_bond_distance
_geom_bond_publ_flag
O4' C1' 1.408(6) yes
O4' C4' 1.469(7) yes
C1' N1 1.452(7) yes
C1' C2' 1.517(9) yes
C1' H1'C 1.05(5) ?
C2' O2' 1.221(7) yes
C2' C3' 1.485(10) yes
C3' C4' 1.518(9) yes
C3' H3'1 0.97(8) ?
C3' H3'2 0.99(10) ?
C4' C5' 1.480(8) yes
C4' H4'C 0.88(5) ?
C5' O5' 1.446(7) yes
C5' H5'1 1.07(8) ?
C5' H5'2 0.95(6) ?
O5' C7 1.338(6) yes
N1 C6 1.365(8) yes
N1 C2 1.391(7) yes
C2 O2 1.210(6) yes
C2 N3 1.377(7) yes
N3 C4 1.390(7) yes
N3 H3N 0.87(6) ?
C4 O4 1.230(6) yes
C4 C5 1.422(9) yes
C5 C6 1.331(9) yes
C5 H5C 0.68(6) ?
C6 H6C 0.87(6) ?
C7 O7 1.203(7) yes
C7 C8 1.488(9) yes
C8 C9 1.387(9) ?
C8 C13 1.402(8) ?
C9 C10 1.385(10) ?
C9 H9C 0.86(7) ?
C10 C11 1.364(10) ?
C10 H10C 1.12(8) ?
C11 C12 1.342(11) ?
C11 H11C 0.99(7) ?
C12 C13 1.383(10) ?
C12 H12C 0.91(8) ?
C13 H13C 1.01(6) ?

loop_
_geom_torsion_atom_site_label_1
_geom_torsion_atom_site_label_2
_geom_torsion_atom_site_label_3
_geom_torsion_atom_site_label_4
_geom_torsion
_geom_torsion_publ_flag
C4' O4' C1' N1 110.3(5) yes
C4' O4' C1' C2' -13.7(5) yes
O4' C1' C2' O2' -173.8(5) yes
N1 C1' C2' O2' 63.0(7) yes
O4' C1' C2' C3' 2.1(6) yes
N1 C1' C2' C3' -121.2(6) yes
O2' C2' C3' C4' -174.8(6) yes
C1' C2' C3' C4' 9.6(7) yes
C1' O4' C4' C5' 140.5(4) ?
C1' O4' C4' C3' 20.1(6) yes
C2' C3' C4' O4' -17.3(6) yes
C2' C3' C4' C5' -135.1(6) ?
O4' C4' C5' O5' 60.4(6) yes
C3' C4' C5' O5' 177.1(6) yes
C4' C5' O5' C7 -170.9(5) yes
O4' C1' N1 C6 98.0(6) ?
C2' C1' N1 C6 -142.6(5) ?
O4' C1' N1 C2 -76.9(6) yes
C2' C1' N1 C2 42.5(7) ?
C6 N1 C2 O2 -177.5(5) ?
C1' N1 C2 O2 -2.6(8) ?
C6 N1 C2 N3 4.2(7) ?
C1' N1 C2 N3 179.1(5) ?
O2 C2 N3 C4 177.7(5) ?
N1 C2 N3 C4 -4.0(8) ?
C2 N3 C4 O4 -178.3(5) ?
C2 N3 C4 C5 2.4(9) ?
O4 C4 C5 C6 179.9(6) ?
N3 C4 C5 C6 -0.9(9) ?
C4 C5 C6 N1 1.4(10) ?
C2 N1 C6 C5 -3.2(9) ?
C1' N1 C6 C5 -177.8(6) ?
C5' O5' C7 O7 -3.8(8) ?
C5' O5' C7 C8 174.0(5) yes
O7 C7 C8 C9 -178.5(7) ?
O5' C7 C8 C9 3.7(8) yes
O7 C7 C8 C13 2.6(8) ?
O5' C7 C8 C13 -175.2(5) ?
C13 C8 C9 C10 0.2(10) ?
C7 C8 C9 C10 -178.7(5) ?
C8 C9 C10 C11 0.1(10) ?
C9 C10 C11 C12 1.6(11) ?
C10 C11 C12 C13 -3.4(13) ?
C11 C12 C13 C8 3.5(11) ?
C9 C8 C13 C12 -1.9(9) ?
C7 C8 C13 C12 177.0(6) ?

loop_
_cod_related_entry_id
_cod_related_entry_database
_cod_related_entry_code
1 ChemSpider 21186835
